data_4122600
loop_
_publ_author_name
'Friedfeld, Max R.'
'Margulieux, Grant W.'
'Schaefer, Brian A.'
'Chirik, Paul J.'

_publ_section_title
;
 Bis(phosphine)cobalt dialkyl complexes for directed catalytic alkene
 hydrogenation.
;
_journal_issue 38
_journal_name_full 'Journal of the American Chemical Society'
_journal_page_first 13178
_journal_page_last 13181
_journal_paper_doi 10.1021/ja507902z
_journal_volume 136
_journal_year 2014
_chemical_formula_sum 'C14 H38 Co P2 Si2'
_chemical_formula_weight 383.49
_chemical_name_systematic
;
 ?
;
_space_group_IT_number 15
_symmetry_cell_setting monoclinic
_symmetry_space_group_name_Hall '-C 2yc'
_symmetry_space_group_name_H-M 'C 1 2/c 1'
_atom_sites_solution_hydrogens geom
_atom_sites_solution_primary direct
_atom_sites_solution_secondary difmap
_audit_creation_method SHELXL-97
_cell_angle_alpha 90.00
_cell_angle_beta 92.811(2)
_cell_angle_gamma 90.00
_cell_formula_units_Z 4
_cell_length_a 16.2510(14)
_cell_length_b 10.3659(9)
_cell_length_c 12.8209(11)
_cell_measurement_reflns_used 7073
_cell_measurement_temperature 100(2)
_cell_measurement_theta_max 27.52
_cell_measurement_theta_min 2.33
_cell_volume 2157.2(3)
_computing_cell_refinement 'Bruker SAINT'
_computing_data_collection 'Bruker APEX2'
_computing_data_reduction 'Bruker SAINT'
_computing_molecular_graphics 'ORTEP 3 (Farraguia, 1997)'
_computing_structure_refinement 'SHELXL-97 (Sheldrick, 2008)'
_computing_structure_solution 'SIR 92 (Giacavazzo, 1993)'
_diffrn_ambient_temperature 100(2)
_diffrn_measured_fraction_theta_full 0.997
_diffrn_measured_fraction_theta_max 0.997
_diffrn_measurement_device_type 'Bruker APEX-II CCD'
_diffrn_measurement_method 'phi and omega scans'
_diffrn_radiation_monochromator graphite
_diffrn_radiation_source 'fine-focus sealed tube'
_diffrn_radiation_type MoK\a
_diffrn_radiation_wavelength 0.71073
_diffrn_reflns_av_R_equivalents 0.0193
_diffrn_reflns_av_sigmaI/netI 0.0181
_diffrn_reflns_limit_h_max 21
_diffrn_reflns_limit_h_min -21
_diffrn_reflns_limit_k_max 13
_diffrn_reflns_limit_k_min -13
_diffrn_reflns_limit_l_max 15
_diffrn_reflns_limit_l_min -16
_diffrn_reflns_number 9500
_diffrn_reflns_theta_full 27.52
_diffrn_reflns_theta_max 27.52
_diffrn_reflns_theta_min 2.33
_exptl_absorpt_coefficient_mu 1.045
_exptl_absorpt_correction_T_max 0.7456
_exptl_absorpt_correction_T_min 0.6567
_exptl_absorpt_correction_type multi-scan
_exptl_absorpt_process_details 'SADABS v2008/1 (Bruker AXS)'
_exptl_crystal_colour gold
_exptl_crystal_density_diffrn 1.181
_exptl_crystal_density_method 'not measured'
_exptl_crystal_description irregular
_exptl_crystal_F_000 828
_exptl_crystal_size_max 0.257
_exptl_crystal_size_mid 0.169
_exptl_crystal_size_min 0.094
_refine_diff_density_max 0.375
_refine_diff_density_min -0.209
_refine_diff_density_rms 0.067
_refine_ls_extinction_method none
_refine_ls_goodness_of_fit_ref 1.228
_refine_ls_hydrogen_treatment constr
_refine_ls_matrix_type full
_refine_ls_number_parameters 92
_refine_ls_number_reflns 2491
_refine_ls_number_restraints 0
_refine_ls_restrained_S_all 1.228
_refine_ls_R_factor_all 0.0234
_refine_ls_R_factor_gt 0.0206
_refine_ls_shift/su_max 0.001
_refine_ls_shift/su_mean 0.000
_refine_ls_structure_factor_coef Fsqd
_refine_ls_weighting_details 'calc w=1/[\s^2^(Fo^2^)+(0.0374P)^2^+1.2496P] where P=(Fo^2^+2Fc^2^)/3'
_refine_ls_weighting_scheme calc
_refine_ls_wR_factor_gt 0.0589
_refine_ls_wR_factor_ref 0.0729
_reflns_number_gt 2324
_reflns_number_total 2491
_reflns_threshold_expression >2\s(I)
_cod_data_source_file ja507902z_si_002.cif
_cod_data_source_block mrf34
_cod_depositor_comments
;
The following automatic conversions were performed:

'_symmetry_cell_setting' value 'Monoclinic' changed to 'monoclinic'
according to
/home/saulius/struct/COD-crude-data--automatic-downloads/rss-feeds/ACS/lib/dictionaries/cif_core.dic
dictionary named 'cif_core.dic' version 2.4.2 from 2011-04-26.

Automatic conversion script
Id: cif_fix_values 2281 2013-09-26 08:29:07Z andrius 

 Adding full bibliography for 4122598--4122602.cif.
;
_cod_original_sg_symbol_H-M 'C2/c  '
_cod_database_code 4122600

loop_
_symmetry_equiv_pos_as_xyz
'x, y, z'
'-x, y, -z+1/2'
'x+1/2, y+1/2, z'
'-x+1/2, y+1/2, -z+1/2'
'-x, -y, -z'
'x, -y, z-1/2'
'-x+1/2, -y+1/2, -z'
'x+1/2, -y+1/2, z-1/2'

loop_
_atom_site_label
_atom_site_type_symbol
_atom_site_fract_x
_atom_site_fract_y
_atom_site_fract_z
_atom_site_U_iso_or_equiv
_atom_site_adp_type
_atom_site_occupancy
_atom_site_symmetry_multiplicity
_atom_site_calc_flag
_atom_site_refinement_flags
C1 C 0.44963(8) -0.01632(14) 0.65535(11) 0.0142(3) Uani 1 1 d .
H1A H 0.4363 0.0197 0.5850 0.017 Uiso 1 1 calc R
H1B H 0.4887 -0.0887 0.6485 0.017 Uiso 1 1 calc R
C2 C 0.26281(10) -0.07331(19) 0.61977(14) 0.0277(4) Uani 1 1 d .
H2A H 0.2524 0.0148 0.5946 0.042 Uiso 1 1 calc R
H2B H 0.2144 -0.1051 0.6545 0.042 Uiso 1 1 calc R
H2C H 0.2738 -0.1294 0.5605 0.042 Uiso 1 1 calc R
C3 C 0.36700(10) -0.24428(16) 0.76306(14) 0.0263(4) Uani 1 1 d .
H3A H 0.3754 -0.3017 0.7038 0.039 Uiso 1 1 calc R
H3B H 0.3174 -0.2706 0.7979 0.039 Uiso 1 1 calc R
H3C H 0.4148 -0.2494 0.8126 0.039 Uiso 1 1 calc R
C4 C 0.32596(9) 0.02979(16) 0.82853(12) 0.0215(3) Uani 1 1 d .
H4A H 0.3673 0.0191 0.8861 0.032 Uiso 1 1 calc R
H4B H 0.2719 0.0035 0.8516 0.032 Uiso 1 1 calc R
H4C H 0.3239 0.1205 0.8070 0.032 Uiso 1 1 calc R
C5 C 0.47071(10) 0.29900(15) 0.96358(12) 0.0218(3) Uani 1 1 d .
H5A H 0.4708 0.2219 1.0078 0.033 Uiso 1 1 calc R
H5B H 0.4147 0.3150 0.9345 0.033 Uiso 1 1 calc R
H5C H 0.4895 0.3734 1.0055 0.033 Uiso 1 1 calc R
C6 C 0.64069(11) 0.2755(2) 0.92752(16) 0.0353(4) Uani 1 1 d .
H6A H 0.6472 0.3558 0.9675 0.053 Uiso 1 1 calc R
H6B H 0.6841 0.2697 0.8773 0.053 Uiso 1 1 calc R
H6C H 0.6448 0.2017 0.9753 0.053 Uiso 1 1 calc R
C7 C 0.53699(13) 0.43110(15) 0.78980(13) 0.0323(4) Uani 1 1 d .
H7A H 0.5313 0.5018 0.8409 0.039 Uiso 1 1 calc R
H7B H 0.5887 0.4445 0.7536 0.039 Uiso 1 1 calc R
Si1 Si 0.35443(2) -0.07355(4) 0.71487(3) 0.01454(11) Uani 1 1 d .
P1 P 0.53971(2) 0.27427(4) 0.85737(3) 0.01759(11) Uani 1 1 d .
Co1 Co 0.5000 0.12116(2) 0.7500 0.01106(9) Uani 1 2 d S

loop_
_atom_site_aniso_label
_atom_site_aniso_U_11
_atom_site_aniso_U_22
_atom_site_aniso_U_33
_atom_site_aniso_U_23
_atom_site_aniso_U_13
_atom_site_aniso_U_12
C1 0.0142(6) 0.0144(6) 0.0138(6) -0.0020(5) -0.0008(5) -0.0003(5)
C2 0.0174(7) 0.0397(10) 0.0255(9) -0.0020(7) -0.0040(6) -0.0041(7)
C3 0.0265(8) 0.0163(7) 0.0363(10) 0.0020(7) 0.0036(7) -0.0041(6)
C4 0.0210(7) 0.0224(7) 0.0214(8) -0.0023(6) 0.0055(6) 0.0010(6)
C5 0.0318(8) 0.0179(7) 0.0161(7) 0.0002(6) 0.0071(6) 0.0011(6)
C6 0.0267(8) 0.0409(11) 0.0382(11) -0.0197(9) 0.0007(7) -0.0130(8)
C7 0.0647(13) 0.0121(7) 0.0218(8) -0.0049(6) 0.0193(8) -0.0105(7)
Si1 0.01341(18) 0.0142(2) 0.0159(2) -0.00139(14) -0.00015(14) -0.00094(14)
P1 0.0248(2) 0.01265(19) 0.0158(2) -0.00418(14) 0.00563(15) -0.00496(14)
Co1 0.01387(14) 0.00842(14) 0.01094(15) 0.000 0.00113(9) 0.000

loop_
_atom_type_symbol
_atom_type_description
_atom_type_scat_dispersion_real
_atom_type_scat_dispersion_imag
_atom_type_scat_source
C C 0.0033 0.0016 'International Tables Vol C Tables 4.2.6.8 and 6.1.1.4'
H H 0.0000 0.0000 'International Tables Vol C Tables 4.2.6.8 and 6.1.1.4'
Si Si 0.0817 0.0704 'International Tables Vol C Tables 4.2.6.8 and 6.1.1.4'
P P 0.1023 0.0942 'International Tables Vol C Tables 4.2.6.8 and 6.1.1.4'
Co Co 0.3494 0.9721 'International Tables Vol C Tables 4.2.6.8 and 6.1.1.4'

loop_
_geom_angle_atom_site_label_1
_geom_angle_atom_site_label_2
_geom_angle_atom_site_label_3
_geom_angle
_geom_angle_site_symmetry_1
_geom_angle_site_symmetry_3
Si1 C1 Co1 107.47(7) . .
C7 C7 P1 108.17(9) 2_656 .
C1 Si1 C2 112.53(7) . .
C1 Si1 C3 110.87(7) . .
C2 Si1 C3 106.51(8) . .
C1 Si1 C4 112.18(7) . .
C2 Si1 C4 106.52(8) . .
C3 Si1 C4 107.91(8) . .
C5 P1 C6 101.60(8) . .
C5 P1 C7 103.04(8) . .
C6 P1 C7 102.99(10) . .
C5 P1 Co1 113.60(6) . .
C6 P1 Co1 123.09(6) . .
C7 P1 Co1 110.27(6) . .
C1 Co1 C1 90.20(8) . 2_656
C1 Co1 P1 173.28(4) . .
C1 Co1 P1 92.04(4) 2_656 .
C1 Co1 P1 92.04(4) . 2_656
C1 Co1 P1 173.28(4) 2_656 2_656
P1 Co1 P1 86.44(2) . 2_656

loop_
_geom_bond_atom_site_label_1
_geom_bond_atom_site_label_2
_geom_bond_distance
_geom_bond_site_symmetry_2
C1 Si1 1.8556(14) .
C1 Co1 2.0190(14) .
C2 Si1 1.8776(17) .
C3 Si1 1.8823(17) .
C4 Si1 1.8845(16) .
C5 P1 1.8240(15) .
C6 P1 1.8324(19) .
C7 C7 1.538(4) 2_656
C7 P1 1.8417(17) .
P1 Co1 2.1778(4) .
Co1 C1 2.0190(14) 2_656
Co1 P1 2.1778(4) 2_656

loop_
_geom_torsion_atom_site_label_1
_geom_torsion_atom_site_label_2
_geom_torsion_atom_site_label_3
_geom_torsion_atom_site_label_4
_geom_torsion
_geom_torsion_site_symmetry_1
_geom_torsion_site_symmetry_4
Co1 C1 Si1 C2 129.43(8) . .
Co1 C1 Si1 C3 -111.39(8) . .
Co1 C1 Si1 C4 9.32(9) . .
C7 C7 P1 C5 -86.02(15) 2_656 .
C7 C7 P1 C6 168.59(14) 2_656 .
C7 C7 P1 Co1 35.56(16) 2_656 .
Si1 C1 Co1 C1 80.82(7) . 2_656
Si1 C1 Co1 P1 -105.52(6) . 2_656
C5 P1 Co1 C1 -82.61(7) . 2_656
C6 P1 Co1 C1 40.53(9) . 2_656
C7 P1 Co1 C1 162.31(8) . 2_656
C5 P1 Co1 P1 103.95(6) . 2_656
C6 P1 Co1 P1 -132.92(8) . 2_656
C7 P1 Co1 P1 -11.14(7) . 2_656
